data_7032797
loop_
_publ_author_name
'Basile, Madeline'
'Unruh, Daniel K.'
'Flores, Erin'
'Johns, Adam'
'Forbes, Tori Z.'

_publ_section_title
;
 Structural characterization of environmentally relevant ternary uranyl
 citrate complexes present in aqueous solutions and solid state materials.
;
_journal_issue 6
_journal_name_full 'Dalton transactions (Cambridge, England : 2003)'
_journal_page_first 2597
_journal_page_last 2605
_journal_paper_doi 10.1039/c4dt02442g
_journal_volume 44
_journal_year 2015
_chemical_formula_sum 'C36 H68 Al2 N6 O40 U2'
_chemical_formula_weight 1754.98
_chemical_name_systematic
;
 ?
;
_space_group_IT_number 14
_symmetry_cell_setting monoclinic
_symmetry_Int_Tables_number 14
_symmetry_space_group_name_Hall '-P 2yn'
_symmetry_space_group_name_H-M 'P 1 21/n 1'
_atom_sites_solution_hydrogens mixed
_atom_sites_solution_primary direct
_atom_sites_solution_secondary difmap
_audit_creation_date 2013-11-14T14:12:32-00:00
_audit_creation_method 'WinGX routine CIF_UPDATE'
_cell_angle_alpha 90
_cell_angle_beta 95.311(3)
_cell_angle_gamma 90
_cell_formula_units_Z 2
_cell_length_a 9.4451(10)
_cell_length_b 30.530(3)
_cell_length_c 9.7188(11)
_cell_measurement_reflns_used 9940
_cell_measurement_temperature 100(2)
_cell_measurement_theta_max 23.48
_cell_measurement_theta_min 2.27
_cell_volume 2790.5(5)
_computing_cell_refinement 'APEX2 (Bruker AXS, 2006)'
_computing_data_collection 'Collect (Nonius BV, 1997-2000)'
_computing_data_reduction 'APEX2 (Bruker AXS, 2006)'
_computing_molecular_graphics 'CrystalMaker v2.7.7'
_computing_structure_refinement 'SHELXL-2013 (Sheldrick, 2013)'
_computing_structure_solution 'SHELXL-2013 (Sheldrick, 2013)'
_diffrn_ambient_temperature 100(2)
_diffrn_measured_fraction_theta_full 0.998
_diffrn_measured_fraction_theta_max 0.996
_diffrn_measurement_device_type KappaCCD
_diffrn_measurement_method 'CCD phi and omega scans'
_diffrn_radiation_monochromator graphite
_diffrn_radiation_type MoK\a
_diffrn_radiation_wavelength 0.71073
_diffrn_reflns_av_R_equivalents 0.0548
_diffrn_reflns_Laue_measured_fraction_full 0.998
_diffrn_reflns_Laue_measured_fraction_max 0.996
_diffrn_reflns_limit_h_max 12
_diffrn_reflns_limit_h_min -12
_diffrn_reflns_limit_k_max 39
_diffrn_reflns_limit_k_min -39
_diffrn_reflns_limit_l_max 12
_diffrn_reflns_limit_l_min -12
_diffrn_reflns_number 55350
_diffrn_reflns_point_group_measured_fraction_full 0.998
_diffrn_reflns_point_group_measured_fraction_max 0.996
_diffrn_reflns_theta_full 25.242
_diffrn_reflns_theta_max 27.463
_diffrn_reflns_theta_min 2.544
_exptl_absorpt_coefficient_mu 5.944
_exptl_absorpt_correction_T_max 0.7456
_exptl_absorpt_correction_T_min 0.5972
_exptl_absorpt_correction_type multi-scan
_exptl_absorpt_process_details SADABS
_exptl_crystal_colour yellow
_exptl_crystal_density_diffrn 2.089
_exptl_crystal_description plate
_exptl_crystal_F_000 1712
_exptl_crystal_size_max 0.12
_exptl_crystal_size_mid 0.10
_exptl_crystal_size_min 0.04
_refine_diff_density_max 1.14
_refine_diff_density_min -0.696
_refine_diff_density_rms 0.113
_refine_ls_extinction_method none
_refine_ls_goodness_of_fit_ref 1.055
_refine_ls_hydrogen_treatment mixed
_refine_ls_matrix_type full
_refine_ls_number_parameters 412
_refine_ls_number_reflns 6364
_refine_ls_number_restraints 12
_refine_ls_restrained_S_all 1.055
_refine_ls_R_factor_all 0.0396
_refine_ls_R_factor_gt 0.0252
_refine_ls_shift/su_max 0.001
_refine_ls_shift/su_mean 0
_refine_ls_structure_factor_coef Fsqd
_refine_ls_weighting_details 'w=1/[\s^2^(Fo^2^)+(0.0186P)^2^+2.7504P] where P=(Fo^2^+2Fc^2^)/3'
_refine_ls_weighting_scheme calc
_refine_ls_wR_factor_gt 0.048
_refine_ls_wR_factor_ref 0.0524
_reflns_number_gt 5225
_reflns_number_total 6364
_reflns_threshold_expression 'I > 2\s(I)'
_cod_data_source_file c4dt02442g2.cif
_cod_data_source_block U2Al2_1
_cod_depositor_comments 'Adding full bibliography for 7032797--7032801.cif.'
_cod_original_cell_volume 2790.4(5)
_cod_original_sg_symbol_H-M 'P 21/n'
_cod_database_code 7032797

loop_
_symmetry_equiv_pos_as_xyz
'x, y, z'
'-x+1/2, y+1/2, -z+1/2'
'-x, -y, -z'
'x-1/2, -y-1/2, z-1/2'

loop_
_atom_site_label
_atom_site_type_symbol
_atom_site_fract_x
_atom_site_fract_y
_atom_site_fract_z
_atom_site_U_iso_or_equiv
_atom_site_adp_type
_atom_site_occupancy
_atom_site_calc_flag
U1 U 0.47911(2) 0.04739(2) 0.66927(2) 0.02255(4) Uani 1 d
Al1 Al 0.71732(10) 0.13004(3) 0.76954(10) 0.0219(2) Uani 1 d
O1 O 0.8979(2) 0.14184(8) 0.7094(2) 0.0269(5) Uani 1 d
O2 O 0.7144(2) 0.08084(7) 0.6578(2) 0.0203(5) Uani 1 d
O3 O 0.5449(2) 0.10918(7) 0.8115(2) 0.0219(5) Uani 1 d
O4 O 0.8085(2) 0.10148(8) 0.9281(2) 0.0280(6) Uani 1 d
O5 O 0.6305(2) 0.16356(8) 0.6168(3) 0.0282(6) Uani 1 d
O6 O 0.7139(2) 0.18045(8) 0.8767(3) 0.0287(6) Uani 1 d
O7 O 0.3255(3) 0.06705(9) 0.8461(3) 0.0349(6) Uani 1 d
O8 O 0.6168(2) 0.01615(8) 0.4850(3) 0.0326(6) Uani 1 d
O9 O 0.6543(3) 0.22275(9) 1.0436(3) 0.0401(7) Uani 1 d
O10 O 0.4019(2) 0.08489(8) 0.5442(3) 0.0309(6) Uani 1 d
O11 O 1.0252(3) 0.12613(9) 0.5358(3) 0.0386(7) Uani 1 d
O12 O 0.2814(3) 0.10097(9) 1.0408(3) 0.0378(7) Uani 1 d
O13 O 0.7618(3) -0.01140(9) 0.3484(3) 0.0393(7) Uani 1 d
O14 O 0.8390(3) 0.08397(10) 1.1473(3) 0.0444(7) Uani 1 d
O15 O 0.5549(3) 0.00851(9) 0.7891(3) 0.0356(6) Uani 1 d
O16 O 0.5514(3) 0.17737(10) 0.4008(3) 0.0550(9) Uani 1 d
O17 O 1.1550(3) 0.09103(10) 0.3137(3) 0.0448(7) Uani 1 d
H17C H 1.256(2) 0.0920(14) 0.324(4) 0.05 Uiso 1 d
H17D H 1.122(4) 0.0995(14) 0.398(3) 0.05 Uiso 1 d
O18 O 0.3128(3) 0.21075(11) 0.2751(4) 0.0584(9) Uani 1 d
H18C H 0.384(3) 0.1909(11) 0.310(4) 0.05 Uiso 1 d
H18D H 0.356(4) 0.2323(11) 0.220(4) 0.05 Uiso 1 d
O19 O 0.4180(4) 0.26899(11) 1.1028(4) 0.0655(10) Uani 1 d
H19C H 0.434(4) 0.2976(8) 1.142(4) 0.07 Uiso 1 d
H19D H 0.508(3) 0.2572(12) 1.082(4) 0.07 Uiso 1 d
O20 O 1.2803(4) 0.17180(11) 0.6650(5) 0.0756(12) Uani 1 d
H20C H 1.194(3) 0.1567(12) 0.638(4) 0.07 Uiso 1 d
H20D H 1.355(3) 0.1526(11) 0.661(4) 0.07 Uiso 1 d
C1 C 0.7598(4) 0.09286(11) 1.0431(4) 0.0273(8) Uani 1 d
C2 C 0.9203(4) 0.12069(11) 0.5989(4) 0.0255(8) Uani 1 d
C3 C 0.5027(4) 0.11505(12) 0.9457(3) 0.0256(8) Uani 1 d
C4 C 0.3561(4) 0.09358(12) 0.9456(4) 0.0284(8) Uani 1 d
C5 C 0.7390(4) 0.01649(12) 0.4366(4) 0.0283(8) Uani 1 d
C6 C 0.7951(4) 0.09028(11) 0.5447(3) 0.0244(7) Uani 1 d
C7 C 0.6296(4) 0.19045(12) 0.9677(4) 0.0272(8) Uani 1 d
C8 C 0.6231(4) 0.15490(13) 0.4884(4) 0.0323(9) Uani 1 d
C9 C 0.8531(4) 0.04882(12) 0.4849(4) 0.0283(8) Uani 1 d
H9A H 0.9061 0.0566 0.4076 0.034 Uiso 1 calc
H9B H 0.9185 0.035 0.5546 0.034 Uiso 1 calc
C10 C 0.4949(4) 0.16417(12) 0.9796(4) 0.0314(8) Uani 1 d
H10A H 0.4193 0.1771 0.9184 0.038 Uiso 1 calc
H10B H 0.4685 0.1671 1.0732 0.038 Uiso 1 calc
C11 C 0.7014(4) 0.11621(12) 0.4352(3) 0.0289(8) Uani 1 d
H11A H 0.761 0.1266 0.366 0.035 Uiso 1 calc
H11B H 0.632 0.0963 0.3896 0.035 Uiso 1 calc
C12 C 0.6004(4) 0.08959(14) 1.0521(4) 0.0339(9) Uani 1 d
H12A H 0.5807 0.0994 1.1433 0.041 Uiso 1 calc
H12B H 0.5741 0.0589 1.0448 0.041 Uiso 1 calc
N1 N 0.0657(3) 0.04130(10) 1.0318(3) 0.0353(8) Uani 1 d
H1A H -0.0118 0.0576 1.0663 0.042 Uiso 1 calc
H1B H 0.1482 0.0603 1.0356 0.042 Uiso 1 calc
C13 C 0.0259(4) 0.02847(13) 0.8885(4) 0.0371(9) Uani 1 d
H13A H 0.1063 0.0145 0.8511 0.044 Uiso 1 calc
H13B H 0.0009 0.0543 0.8336 0.044 Uiso 1 calc
C14 C 0.0985(4) 0.00270(13) 1.1207(4) 0.0418(10) Uani 1 d
H14A H 0.1198 0.0121 1.2157 0.05 Uiso 1 calc
H14B H 0.1815 -0.0121 1.0918 0.05 Uiso 1 calc
N2 N 0.9455(3) 0.24858(11) 1.0598(3) 0.0378(8) Uani 1 d
H2A H 0.9517 0.2798 1.042 0.045 Uiso 1 calc
H2B H 0.8513 0.2388 1.0247 0.045 Uiso 1 calc
N3 N 1.0797(4) 0.17025(11) 1.1663(4) 0.0489(10) Uani 1 d
H3A H 1.1721 0.1817 1.2006 0.059 Uiso 1 calc
H3B H 1.0791 0.139 1.185 0.059 Uiso 1 calc
C15 C 1.0566(5) 0.17759(15) 1.0163(5) 0.0487(12) Uani 1 d
H15A H 0.9674 0.1643 0.9805 0.058 Uiso 1 calc
H15B H 1.1325 0.1639 0.971 0.058 Uiso 1 calc
C16 C 0.9659(5) 0.24078(14) 1.2104(4) 0.0440(10) Uani 1 d
H16A H 0.8893 0.2545 1.2547 0.053 Uiso 1 calc
H16B H 1.0549 0.2538 1.248 0.053 Uiso 1 calc
C17 C 1.0531(5) 0.22526(16) 0.9861(5) 0.0482(11) Uani 1 d
H17A H 1.1461 0.2377 1.0128 0.058 Uiso 1 calc
H17B H 1.0322 0.2296 0.8874 0.058 Uiso 1 calc
C18 C 0.9679(5) 0.19198(15) 1.2397(5) 0.0517(12) Uani 1 d
H18A H 0.9862 0.1871 1.3383 0.062 Uiso 1 calc
H18B H 0.8758 0.1794 1.2094 0.062 Uiso 1 calc

loop_
_atom_site_aniso_label
_atom_site_aniso_U_11
_atom_site_aniso_U_22
_atom_site_aniso_U_33
_atom_site_aniso_U_23
_atom_site_aniso_U_13
_atom_site_aniso_U_12
U1 0.02261(7) 0.02143(7) 0.02343(7) -0.00583(6) 0.00119(4) -0.00300(6)
Al1 0.0212(5) 0.0213(5) 0.0235(5) -0.0030(4) 0.0031(4) -0.0038(4)
O1 0.0246(12) 0.0284(13) 0.0280(13) -0.0063(11) 0.0040(10) -0.0067(11)
O2 0.0201(11) 0.0225(12) 0.0188(11) -0.0013(10) 0.0046(9) -0.0029(10)
O3 0.0234(12) 0.0233(13) 0.0195(12) -0.0060(10) 0.0050(9) -0.0051(10)
O4 0.0250(13) 0.0351(15) 0.0235(13) 0.0010(11) 0.0005(10) -0.0008(11)
O5 0.0285(13) 0.0236(13) 0.0329(14) 0.0034(11) 0.0048(11) 0.0015(11)
O6 0.0262(13) 0.0253(14) 0.0355(14) -0.0082(11) 0.0069(11) -0.0062(11)
O7 0.0324(14) 0.0385(16) 0.0355(15) -0.0176(12) 0.0115(11) -0.0152(12)
O8 0.0258(13) 0.0349(15) 0.0379(15) -0.0182(12) 0.0071(11) -0.0045(11)
O9 0.0382(15) 0.0340(16) 0.0492(17) -0.0207(13) 0.0102(13) -0.0100(12)
O10 0.0282(13) 0.0311(15) 0.0328(14) -0.0051(12) 0.0002(11) -0.0008(11)
O11 0.0348(15) 0.0445(17) 0.0385(15) -0.0115(13) 0.0136(12) -0.0093(13)
O12 0.0340(14) 0.0434(17) 0.0382(15) -0.0143(13) 0.0156(12) -0.0142(13)
O13 0.0334(14) 0.0422(17) 0.0441(16) -0.0241(14) 0.0135(12) -0.0129(13)
O14 0.0368(15) 0.071(2) 0.0248(14) 0.0015(14) -0.0020(12) 0.0199(15)
O15 0.0397(15) 0.0285(15) 0.0381(15) -0.0010(12) 0.0006(12) -0.0047(12)
O16 0.058(2) 0.053(2) 0.0497(19) 0.0146(16) -0.0158(15) 0.0152(16)
O17 0.0437(17) 0.054(2) 0.0361(16) -0.0021(14) 0.0024(13) 0.0034(15)
O18 0.0483(19) 0.054(2) 0.068(2) -0.0039(18) -0.0207(17) 0.0090(16)
O19 0.064(2) 0.041(2) 0.091(3) -0.0162(19) 0.005(2) 0.0155(18)
O20 0.050(2) 0.040(2) 0.132(4) -0.018(2) -0.019(2) 0.0025(16)
C1 0.0319(19) 0.0218(18) 0.0277(19) -0.0056(15) 0.0006(16) 0.0042(15)
C2 0.0255(18) 0.0237(19) 0.0270(19) -0.0004(15) 0.0011(15) -0.0018(15)
C3 0.0295(18) 0.0256(19) 0.0219(17) -0.0051(15) 0.0034(14) -0.0039(15)
C4 0.0284(19) 0.028(2) 0.029(2) -0.0047(16) 0.0061(15) -0.0067(16)
C5 0.0290(19) 0.0249(19) 0.030(2) -0.0040(16) 0.0002(15) -0.0052(15)
C6 0.0263(18) 0.0270(19) 0.0201(17) -0.0031(14) 0.0032(14) -0.0036(15)
C7 0.0305(19) 0.0235(19) 0.0273(19) -0.0042(15) 0.0016(15) -0.0015(15)
C8 0.0269(19) 0.035(2) 0.035(2) 0.0072(17) 0.0008(16) -0.0005(16)
C9 0.0258(18) 0.030(2) 0.0298(18) -0.0060(17) 0.0053(14) -0.0020(16)
C10 0.0297(19) 0.030(2) 0.036(2) -0.0104(17) 0.0100(16) -0.0055(16)
C11 0.0308(19) 0.034(2) 0.0218(18) 0.0032(16) 0.0031(15) -0.0022(16)
C12 0.035(2) 0.042(2) 0.0243(19) -0.0011(17) 0.0048(16) -0.0014(18)
N1 0.0291(16) 0.0311(19) 0.046(2) -0.0069(15) 0.0082(14) -0.0056(14)
C13 0.045(2) 0.029(2) 0.039(2) 0.0068(18) 0.0175(18) 0.0046(18)
C14 0.048(2) 0.033(2) 0.041(2) -0.0076(19) -0.0109(19) 0.0101(19)
N2 0.0335(18) 0.0305(19) 0.048(2) 0.0065(16) -0.0047(15) 0.0007(14)
N3 0.053(2) 0.0253(19) 0.066(3) 0.0061(18) -0.009(2) 0.0012(17)
C15 0.040(2) 0.047(3) 0.057(3) -0.015(2) -0.010(2) 0.005(2)
C16 0.051(3) 0.039(3) 0.041(2) -0.001(2) -0.001(2) -0.001(2)
C17 0.040(2) 0.064(3) 0.040(2) 0.007(2) -0.0003(19) 0.000(2)
C18 0.064(3) 0.045(3) 0.045(3) 0.013(2) 0.001(2) -0.014(2)

loop_
_atom_type_symbol
_atom_type_description
_atom_type_scat_dispersion_real
_atom_type_scat_dispersion_imag
_atom_type_scat_source
C C 0.0033 0.0016 'International Tables Vol C Tables 4.2.6.8 and 6.1.1.4'
H H 0 0 'International Tables Vol C Tables 4.2.6.8 and 6.1.1.4'
N N 0.0061 0.0033 'International Tables Vol C Tables 4.2.6.8 and 6.1.1.4'
O O 0.0106 0.006 'International Tables Vol C Tables 4.2.6.8 and 6.1.1.4'
Al Al 0.0645 0.0514 'International Tables Vol C Tables 4.2.6.8 and 6.1.1.4'
U U -9.6767 9.6646 'International Tables Vol C Tables 4.2.6.8 and 6.1.1.4'

loop_
_geom_angle_atom_site_label_1
_geom_angle_atom_site_label_2
_geom_angle_atom_site_label_3
_geom_angle
_geom_angle_site_symmetry_1
_geom_angle_site_symmetry_3
O15 U1 O10 177.86(11) . .
O15 U1 O3 94.68(10) . .
O10 U1 O3 87.43(10) . .
O15 U1 O7 86.07(11) . .
O10 U1 O7 95.21(10) . .
O3 U1 O7 62.28(8) . .
O15 U1 O2 89.79(10) . .
O10 U1 O2 90.96(9) . .
O3 U1 O2 60.63(7) . .
O7 U1 O2 122.15(8) . .
O15 U1 O8 90.58(11) . .
O10 U1 O8 87.90(10) . .
O3 U1 O8 126.29(7) . .
O7 U1 O8 171.12(8) . .
O2 U1 O8 65.99(7) . .
O15 U1 O13 93.45(11) . 3_656
O10 U1 O13 85.60(10) . 3_656
O3 U1 O13 124.73(8) . 3_656
O7 U1 O13 63.92(8) . 3_656
O2 U1 O13 173.37(8) . 3_656
O8 U1 O13 108.15(8) . 3_656
O15 U1 O8 88.67(10) . 3_656
O10 U1 O8 89.25(10) . 3_656
O3 U1 O8 174.36(7) . 3_656
O7 U1 O8 113.54(8) . 3_656
O2 U1 O8 124.03(7) . 3_656
O8 U1 O8 58.08(9) . 3_656
O13 U1 O8 50.37(8) 3_656 3_656
O15 U1 C5 90.73(11) . 3_656
O10 U1 C5 87.61(11) . 3_656
O3 U1 C5 149.32(9) . 3_656
O7 U1 C5 88.09(9) . 3_656
O2 U1 C5 149.72(9) . 3_656
O8 U1 C5 83.73(9) . 3_656
O13 U1 C5 24.62(9) 3_656 3_656
O8 U1 C5 25.76(8) 3_656 3_656
O15 U1 Al1 95.23(8) . .
O10 U1 Al1 86.44(8) . .
O3 U1 Al1 29.86(5) . .
O7 U1 Al1 92.06(6) . .
O2 U1 Al1 30.98(5) . .
O8 U1 Al1 96.44(6) . .
O13 U1 Al1 153.80(6) 3_656 .
O8 U1 Al1 154.33(6) 3_656 .
C5 U1 Al1 174.03(7) 3_656 .
O3 Al1 O2 83.27(10) . .
O3 Al1 O6 95.83(11) . .
O2 Al1 O6 177.54(12) . .
O3 Al1 O1 169.63(12) . .
O2 Al1 O1 86.46(10) . .
O6 Al1 O1 94.49(11) . .
O3 Al1 O4 90.32(11) . .
O2 Al1 O4 94.83(11) . .
O6 Al1 O4 87.46(11) . .
O1 Al1 O4 89.09(11) . .
O3 Al1 O5 91.87(11) . .
O2 Al1 O5 89.81(11) . .
O6 Al1 O5 87.92(11) . .
O1 Al1 O5 89.54(11) . .
O4 Al1 O5 175.07(12) . .
O3 Al1 U1 40.52(7) . .
O2 Al1 U1 43.06(7) . .
O6 Al1 U1 135.77(8) . .
O1 Al1 U1 129.37(8) . .
O4 Al1 U1 97.32(8) . .
O5 Al1 U1 87.20(8) . .
C2 O1 Al1 112.7(2) . .
C6 O2 Al1 107.95(19) . .
C6 O2 U1 132.08(18) . .
Al1 O2 U1 105.96(10) . .
C3 O3 Al1 119.70(19) . .
C3 O3 U1 123.73(19) . .
Al1 O3 U1 109.62(10) . .
C1 O4 Al1 129.1(2) . .
C8 O5 Al1 128.9(2) . .
C7 O6 Al1 128.9(2) . .
C4 O7 U1 125.9(2) . .
C5 O8 U1 143.5(2) . .
C5 O8 U1 94.1(2) . 3_656
U1 O8 U1 121.92(9) . 3_656
C5 O13 U1 97.6(2) . 3_656
H17C O17 H17D 109(3) . .
H18C O18 H18D 108(3) . .
H19C O19 H19D 108(3) . .
H20C O20 H20D 109(3) . .
O14 C1 O4 121.7(3) . .
O14 C1 C12 117.9(3) . .
O4 C1 C12 120.2(3) . .
O11 C2 O1 123.6(3) . .
O11 C2 C6 122.4(3) . .
O1 C2 C6 113.8(3) . .
O3 C3 C12 110.8(3) . .
O3 C3 C4 106.1(3) . .
C12 C3 C4 105.7(3) . .
O3 C3 C10 110.2(3) . .
C12 C3 C10 112.8(3) . .
C4 C3 C10 110.9(3) . .
O12 C4 O7 125.4(3) . .
O12 C4 C3 120.0(3) . .
O7 C4 C3 114.5(3) . .
O13 C5 O8 117.8(3) . .
O13 C5 C9 120.0(3) . .
O8 C5 C9 122.1(3) . .
O13 C5 U1 57.75(18) . 3_656
O8 C5 U1 60.09(17) . 3_656
C9 C5 U1 177.6(3) . 3_656
O2 C6 C9 111.4(3) . .
O2 C6 C11 108.9(3) . .
C9 C6 C11 111.7(3) . .
O2 C6 C2 107.7(3) . .
C9 C6 C2 109.7(3) . .
C11 C6 C2 107.3(3) . .
O9 C7 O6 120.4(3) . .
O9 C7 C10 119.2(3) . .
O6 C7 C10 120.4(3) . .
O16 C8 O5 122.3(4) . .
O16 C8 C11 116.8(3) . .
O5 C8 C11 121.0(3) . .
C5 C9 C6 113.2(3) . .
C5 C9 H9A 108.9 . .
C6 C9 H9A 108.9 . .
C5 C9 H9B 108.9 . .
C6 C9 H9B 108.9 . .
H9A C9 H9B 107.8 . .
C7 C10 C3 116.2(3) . .
C7 C10 H10A 108.2 . .
C3 C10 H10A 108.2 . .
C7 C10 H10B 108.2 . .
C3 C10 H10B 108.2 . .
H10A C10 H10B 107.4 . .
C8 C11 C6 115.7(3) . .
C8 C11 H11A 108.3 . .
C6 C11 H11A 108.3 . .
C8 C11 H11B 108.3 . .
C6 C11 H11B 108.3 . .
H11A C11 H11B 107.4 . .
C1 C12 C3 117.8(3) . .
C1 C12 H12A 107.9 . .
C3 C12 H12A 107.9 . .
C1 C12 H12B 107.9 . .
C3 C12 H12B 107.9 . .
H12A C12 H12B 107.2 . .
C13 N1 C14 111.4(3) . .
C13 N1 H1A 109.3 . .
C14 N1 H1A 109.3 . .
C13 N1 H1B 109.3 . .
C14 N1 H1B 109.3 . .
H1A N1 H1B 108 . .
N1 C13 C14 110.8(3) . 3_557
N1 C13 H13A 109.5 . .
C14 C13 H13A 109.5 3_557 .
N1 C13 H13B 109.5 . .
C14 C13 H13B 109.5 3_557 .
H13A C13 H13B 108.1 . .
N1 C14 C13 110.4(3) . 3_557
N1 C14 H14A 109.6 . .
C13 C14 H14A 109.6 3_557 .
N1 C14 H14B 109.6 . .
C13 C14 H14B 109.6 3_557 .
H14A C14 H14B 108.1 . .
C16 N2 C17 111.7(3) . .
C16 N2 H2A 109.3 . .
C17 N2 H2A 109.3 . .
C16 N2 H2B 109.3 . .
C17 N2 H2B 109.3 . .
H2A N2 H2B 107.9 . .
C15 N3 C18 111.1(3) . .
C15 N3 H3A 109.4 . .
C18 N3 H3A 109.4 . .
C15 N3 H3B 109.4 . .
C18 N3 H3B 109.4 . .
H3A N3 H3B 108 . .
N3 C15 C17 110.1(4) . .
N3 C15 H15A 109.6 . .
C17 C15 H15A 109.6 . .
N3 C15 H15B 109.6 . .
C17 C15 H15B 109.6 . .
H15A C15 H15B 108.2 . .
N2 C16 C18 110.0(4) . .
N2 C16 H16A 109.7 . .
C18 C16 H16A 109.7 . .
N2 C16 H16B 109.7 . .
C18 C16 H16B 109.7 . .
H16A C16 H16B 108.2 . .
N2 C17 C15 112.3(4) . .
N2 C17 H17A 109.1 . .
C15 C17 H17A 109.1 . .
N2 C17 H17B 109.1 . .
C15 C17 H17B 109.1 . .
H17A C17 H17B 107.9 . .
N3 C18 C16 110.2(4) . .
N3 C18 H18A 109.6 . .
C16 C18 H18A 109.6 . .
N3 C18 H18B 109.6 . .
C16 C18 H18B 109.6 . .
H18A C18 H18B 108.1 . .

loop_
_geom_bond_atom_site_label_1
_geom_bond_atom_site_label_2
_geom_bond_distance
_geom_bond_site_symmetry_2
U1 O15 1.767(3) .
U1 O10 1.777(2) .
U1 O3 2.387(2) .
U1 O7 2.425(2) .
U1 O2 2.457(2) .
U1 O8 2.498(2) .
U1 O13 2.518(2) 3_656
U1 O8 2.565(2) 3_656
Al1 O3 1.829(2) .
Al1 O2 1.852(2) .
Al1 O6 1.861(3) .
Al1 O1 1.888(2) .
Al1 O4 1.905(3) .
Al1 O5 1.923(3) .
O1 C2 1.287(4) .
O2 C6 1.424(4) .
O3 C3 1.410(4) .
O4 C1 1.275(4) .
O5 C8 1.271(4) .
O6 C7 1.281(4) .
O7 C4 1.273(4) .
O8 C5 1.286(4) .
O9 C7 1.240(4) .
O11 C2 1.224(4) .
O12 C4 1.236(4) .
O13 C5 1.241(4) .
O14 C1 1.232(4) .
O16 C8 1.243(4) .
O17 H17C 0.954(18) .
O17 H17D 0.938(18) .
O18 H18C 0.946(18) .
O19 H19C 0.962(18) .
O19 H19D 0.959(18) .
O20 H20C 0.956(18) .
O20 H20D 0.918(18) .
C1 C12 1.520(5) .
C2 C6 1.557(5) .
C3 C12 1.532(5) .
C3 C4 1.532(5) .
C3 C10 1.539(5) .
C5 C9 1.504(5) .
C6 C9 1.516(5) .
C6 C11 1.539(5) .
C7 C10 1.517(5) .
C8 C11 1.510(5) .
C9 H9A 0.97 .
C9 H9B 0.97 .
C10 H10A 0.97 .
C10 H10B 0.97 .
C11 H11A 0.97 .
C11 H11B 0.97 .
C12 H12A 0.97 .
C12 H12B 0.97 .
N1 C13 1.462(5) .
N1 C14 1.476(5) .
N1 H1A 0.97 .
N1 H1B 0.97 .
C13 C14 1.508(6) 3_557
C13 H13A 0.97 .
C13 H13B 0.97 .
C14 H14A 0.97 .
C14 H14B 0.97 .
N2 C16 1.477(5) .
N2 C17 1.479(5) .
N2 H2A 0.97 .
N2 H2B 0.97 .
N3 C15 1.471(6) .
N3 C18 1.484(6) .
N3 H3A 0.97 .
N3 H3B 0.97 .
C15 C17 1.485(6) .
C15 H15A 0.97 .
C15 H15B 0.97 .
C16 C18 1.516(6) .
C16 H16A 0.97 .
C16 H16B 0.97 .
C17 H17A 0.97 .
C17 H17B 0.97 .
C18 H18A 0.97 .
C18 H18B 0.97 .
